data_7233199
loop_
_publ_author_name
'Pablo Martin-Ramos'
'Manuela Ramos Silva'
'Carmen Coya'
'Carlos Zaldo'
'Angel Luis Alvarez'
'Susana Alvarez-Garcia'
'Ana M. Matos Beja'
'Jesus Martin-Gil'

_publ_section_title
;
 Novel erbium(III) fluorinated beta-diketonate complexes with N,N-donors
 for optoelectronics: from synthesis to solution-processed devices
;
_journal_name_full 'Journal of Materials Chemistry C'
_journal_page_first 2725
_journal_page_last 2734
_journal_paper_doi 10.1039/C3TC00649B
_journal_volume 1
_journal_year 2013
_chemical_formula_moiety 'C34 H38 Er F9 N2 O6'
_chemical_formula_sum 'C34 H38 Er F9 N2 O6'
_chemical_formula_weight 908.92
_chemical_name_systematic
;
tris(1,1,1-trifluoro-5,5-dimethyl-2,4-hexanedionate)
mono(bipyridine)erbium(III)
;
_space_group_IT_number 2
_space_group_name_Hall '-P 1'
_space_group_name_H-M_alt 'P -1'
_symmetry_cell_setting triclinic
_symmetry_space_group_name_H-M 'P -1'
_atom_sites_solution_hydrogens geom
_atom_sites_solution_primary direct
_atom_sites_solution_secondary difmap
_cell_angle_alpha 100.086(3)
_cell_angle_beta 103.810(3)
_cell_angle_gamma 101.682(3)
_cell_formula_units_Z 2
_cell_length_a 9.6862(5)
_cell_length_b 12.0313(6)
_cell_length_c 18.1634(10)
_cell_measurement_reflns_used 8087
_cell_measurement_temperature 293(2)
_cell_measurement_theta_max 24.20
_cell_measurement_theta_min 2.24
_cell_volume 1956.59(18)
_computing_cell_refinement 'SAINT (Bruker, 2003)'
_computing_data_collection 'APEX2 (Bruker, 2005)'
_computing_data_reduction SAINT
_computing_molecular_graphics 'ORTEPII (Johnson, 1976)'
_computing_publication_material SHELXL-97
_computing_structure_refinement 'SHELXL-97 (Sheldrick, 2008)'
_computing_structure_solution 'SHELXS-97 (Sheldrick, 2008)'
_diffrn_ambient_temperature 293(2)
_diffrn_measured_fraction_theta_full 0.996
_diffrn_measured_fraction_theta_max 0.984
_diffrn_measurement_device_type 'Bruker APEX CCD area-detector'
_diffrn_measurement_method '\f and \w'
_diffrn_radiation_monochromator graphite
_diffrn_radiation_source 'fine-focus sealed tube'
_diffrn_radiation_type MoK\a
_diffrn_radiation_wavelength 0.71073
_diffrn_reflns_av_R_equivalents 0.0726
_diffrn_reflns_av_sigmaI/netI 0.0705
_diffrn_reflns_limit_h_max 11
_diffrn_reflns_limit_h_min -11
_diffrn_reflns_limit_k_max 14
_diffrn_reflns_limit_k_min -14
_diffrn_reflns_limit_l_max 22
_diffrn_reflns_limit_l_min -22
_diffrn_reflns_number 19836
_diffrn_reflns_theta_full 25.00
_diffrn_reflns_theta_max 25.94
_diffrn_reflns_theta_min 1.78
_exptl_absorpt_coefficient_mu 2.230
_exptl_absorpt_correction_T_max 0.999
_exptl_absorpt_correction_T_min 0.302
_exptl_absorpt_correction_type multi-scan
_exptl_absorpt_process_details '(SADABS; Sheldrick, 2000)'
_exptl_crystal_colour colourless
_exptl_crystal_density_diffrn 1.543
_exptl_crystal_density_method 'not measured'
_exptl_crystal_description block
_exptl_crystal_F_000 906
_exptl_crystal_size_max 0.25
_exptl_crystal_size_mid 0.12
_exptl_crystal_size_min 0.10
_refine_diff_density_max 1.526
_refine_diff_density_min -1.649
_refine_diff_density_rms 0.108
_refine_ls_extinction_method none
_refine_ls_goodness_of_fit_ref 1.024
_refine_ls_hydrogen_treatment riding
_refine_ls_matrix_type full
_refine_ls_number_parameters 477
_refine_ls_number_reflns 7513
_refine_ls_number_restraints 0
_refine_ls_restrained_S_all 1.024
_refine_ls_R_factor_all 0.0640
_refine_ls_R_factor_gt 0.0442
_refine_ls_shift/su_max 0.000
_refine_ls_shift/su_mean 0.000
_refine_ls_structure_factor_coef Fsqd
_refine_ls_weighting_details 'calc w=1/[\s^2^(Fo^2^)+(0.0632P)^2^+0.0000P] where P=(Fo^2^+2Fc^2^)/3'
_refine_ls_weighting_scheme calc
_refine_ls_wR_factor_gt 0.1061
_refine_ls_wR_factor_ref 0.1203
_reflns_number_gt 5907
_reflns_number_total 7513
_reflns_threshold_expression I>2\s(I)
_cod_data_source_file 1000003.cif
_cod_data_source_block PCOD1000003
_cod_original_sg_symbol_H-M P-1
_cod_database_code 7233199

loop_
_symmetry_equiv_pos_as_xyz
'x, y, z'
'-x, -y, -z'

loop_
_atom_site_label
_atom_site_type_symbol
_atom_site_fract_x
_atom_site_fract_y
_atom_site_fract_z
_atom_site_U_iso_or_equiv
_atom_site_adp_type
_atom_site_occupancy
_atom_site_symmetry_multiplicity
_atom_site_calc_flag
_atom_site_refinement_flags
_atom_site_disorder_assembly
_atom_site_disorder_group
Er1 Er 0.44681(2) 0.463843(18) 0.241632(13) 0.04537(9) Uani 1 1 d . . .
N1 N 0.6846(5) 0.4762(4) 0.2066(3) 0.0541(11) Uani 1 1 d . . .
N2 N 0.4791(5) 0.5685(4) 0.1344(3) 0.0507(11) Uani 1 1 d . . .
C1 C 0.7842(7) 0.4289(5) 0.2429(4) 0.0725(18) Uani 1 1 d . . .
H1 H 0.7619 0.3894 0.2800 0.087 Uiso 1 1 calc R . .
C2 C 0.9196(7) 0.4345(6) 0.2294(5) 0.082(2) Uani 1 1 d . . .
H2 H 0.9873 0.4015 0.2574 0.098 Uiso 1 1 calc R . .
C3 C 0.9502(7) 0.4884(7) 0.1749(5) 0.085(2) Uani 1 1 d . . .
H3 H 1.0387 0.4911 0.1629 0.102 Uiso 1 1 calc R . .
C4 C 0.8488(7) 0.5405(6) 0.1363(4) 0.0787(19) Uani 1 1 d . . .
H4 H 0.8706 0.5806 0.0995 0.094 Uiso 1 1 calc R . .
C5 C 0.7168(6) 0.5329(5) 0.1525(3) 0.0529(13) Uani 1 1 d . . .
C6 C 0.6024(6) 0.5842(4) 0.1131(3) 0.0524(13) Uani 1 1 d . . .
C7 C 0.6207(8) 0.6432(6) 0.0562(4) 0.0745(18) Uani 1 1 d . . .
H7 H 0.7082 0.6543 0.0424 0.089 Uiso 1 1 calc R . .
C8 C 0.5081(8) 0.6853(6) 0.0202(4) 0.081(2) Uani 1 1 d . . .
H8 H 0.5192 0.7251 -0.0184 0.097 Uiso 1 1 calc R . .
C9 C 0.3808(8) 0.6696(5) 0.0401(4) 0.0722(18) Uani 1 1 d . . .
H9 H 0.3032 0.6970 0.0155 0.087 Uiso 1 1 calc R . .
C10 C 0.3705(7) 0.6111(5) 0.0987(3) 0.0602(15) Uani 1 1 d . . .
H10 H 0.2845 0.6009 0.1139 0.072 Uiso 1 1 calc R . .
O1 O 0.2710(4) 0.3615(3) 0.2872(2) 0.0598(10) Uani 1 1 d . . .
O2 O 0.5704(4) 0.4229(3) 0.3546(2) 0.0572(10) Uani 1 1 d . . .
F1 F 0.0516(6) 0.1691(6) 0.2521(3) 0.162(3) Uani 1 1 d . . .
F2 F 0.0504(6) 0.2644(6) 0.3551(4) 0.157(2) Uani 1 1 d . . .
F3 F 0.1394(6) 0.1225(5) 0.3565(4) 0.163(3) Uani 1 1 d . . .
C11 C 0.1316(9) 0.2079(7) 0.3211(5) 0.086(2) Uani 1 1 d . . .
C12 C 0.2800(7) 0.2903(5) 0.3298(4) 0.0604(15) Uani 1 1 d . . .
C13 C 0.4010(7) 0.2792(5) 0.3816(4) 0.0649(16) Uani 1 1 d . . .
H13 H 0.3895 0.2216 0.4094 0.078 Uiso 1 1 calc R . .
C14 C 0.5424(7) 0.3514(5) 0.3949(3) 0.0576(14) Uani 1 1 d . . .
C15 C 0.6680(7) 0.3489(6) 0.4639(4) 0.0702(17) Uani 1 1 d . . .
C16 C 0.6493(13) 0.4187(10) 0.5352(5) 0.166(5) Uani 1 1 d . . .
H16A H 0.7194 0.4118 0.5804 0.248 Uiso 1 1 calc R . .
H16B H 0.5516 0.3903 0.5386 0.248 Uiso 1 1 calc R . .
H16C H 0.6650 0.4992 0.5327 0.248 Uiso 1 1 calc R . .
C17 C 0.6615(12) 0.2246(8) 0.4744(6) 0.155(5) Uani 1 1 d . . .
H17A H 0.6359 0.1717 0.4242 0.233 Uiso 1 1 calc R . .
H17B H 0.5888 0.2024 0.5006 0.233 Uiso 1 1 calc R . .
H17C H 0.7558 0.2217 0.5050 0.233 Uiso 1 1 calc R . .
C18 C 0.8112(11) 0.3922(14) 0.4522(7) 0.227(8) Uani 1 1 d . . .
H18A H 0.8164 0.3467 0.4044 0.340 Uiso 1 1 calc R . .
H18B H 0.8872 0.3858 0.4950 0.340 Uiso 1 1 calc R . .
H18C H 0.8242 0.4725 0.4496 0.340 Uiso 1 1 calc R . .
O3 O 0.3162(4) 0.5993(3) 0.2596(2) 0.0535(9) Uani 1 1 d . . .
O4 O 0.6150(4) 0.6365(3) 0.3142(2) 0.0575(10) Uani 1 1 d . . .
F4 F 0.1514(5) 0.7523(4) 0.2084(3) 0.1058(15) Uani 1 1 d . . .
F5 F 0.1243(4) 0.7066(4) 0.3133(3) 0.1019(14) Uani 1 1 d . . .
F6 F 0.2560(5) 0.8742(4) 0.3184(4) 0.132(2) Uani 1 1 d . . .
C19 C 0.2202(8) 0.7610(6) 0.2824(5) 0.080(2) Uani 1 1 d . . .
C20 C 0.3536(6) 0.7093(5) 0.2888(3) 0.0554(14) Uani 1 1 d . . .
C21 C 0.4898(6) 0.7799(5) 0.3237(4) 0.0615(15) Uani 1 1 d . . .
H21 H 0.4992 0.8594 0.3403 0.074 Uiso 1 1 calc R . .
C22 C 0.6184(6) 0.7400(4) 0.3364(3) 0.0526(13) Uani 1 1 d . . .
C23 C 0.7696(7) 0.8241(5) 0.3745(5) 0.078(2) Uani 1 1 d . . .
C24 C 0.8296(10) 0.8519(8) 0.3064(7) 0.147(4) Uani 1 1 d . . .
H24A H 0.8256 0.7804 0.2719 0.221 Uiso 1 1 calc R . .
H24B H 0.9296 0.8980 0.3267 0.221 Uiso 1 1 calc R . .
H24C H 0.7708 0.8947 0.2783 0.221 Uiso 1 1 calc R . .
C26 C 0.8725(9) 0.7638(8) 0.4199(7) 0.135(4) Uani 1 1 d . . .
H26A H 0.8851 0.6997 0.3846 0.202 Uiso 1 1 calc R . .
H26B H 0.8313 0.7352 0.4581 0.202 Uiso 1 1 calc R . .
H26C H 0.9662 0.8184 0.4455 0.202 Uiso 1 1 calc R . .
C25 C 0.7673(11) 0.9358(8) 0.4245(8) 0.195(7) Uani 1 1 d . . .
H25A H 0.8608 0.9912 0.4365 0.292 Uiso 1 1 calc R . .
H25B H 0.7483 0.9217 0.4720 0.292 Uiso 1 1 calc R . .
H25C H 0.6914 0.9664 0.3972 0.292 Uiso 1 1 calc R . .
O5 O 0.4705(4) 0.2778(3) 0.1999(2) 0.0593(10) Uani 1 1 d . . .
O6 O 0.2497(4) 0.3737(3) 0.1312(2) 0.0598(10) Uani 1 1 d . . .
C27 C 0.0449(8) 0.2425(7) 0.0390(4) 0.087(2) Uani 1 1 d . . .
C28 C 0.1971(7) 0.2669(6) 0.0969(3) 0.0624(16) Uani 1 1 d . . .
C29 C 0.2549(8) 0.1746(5) 0.1039(4) 0.0733(19) Uani 1 1 d . . .
H29 H 0.2005 0.1013 0.0734 0.088 Uiso 1 1 calc R . .
C30 C 0.3926(7) 0.1840(5) 0.1550(4) 0.0621(16) Uani 1 1 d . . .
C31 C 0.4569(10) 0.0776(5) 0.1579(4) 0.089(2) Uani 1 1 d . . .
C32 C 0.3553(15) -0.0285(9) 0.1198(13) 0.338(15) Uani 1 1 d . . .
H32A H 0.2990 -0.0541 0.1534 0.507 Uiso 1 1 d R . .
H32B H 0.4068 -0.0854 0.1057 0.507 Uiso 1 1 d R . .
H32C H 0.2904 -0.0193 0.0735 0.507 Uiso 1 1 d R . .
C33 C 0.5745(19) 0.0920(12) 0.1172(10) 0.269(7) Uani 1 1 d . . .
H33A H 0.6144 0.0251 0.1150 0.403 Uiso 1 1 calc R . .
H33B H 0.6512 0.1610 0.1452 0.403 Uiso 1 1 calc R . .
H33C H 0.5332 0.0991 0.0651 0.403 Uiso 1 1 calc R . .
C34 C 0.5354(18) 0.0818(10) 0.2376(7) 0.249(9) Uani 1 1 d . . .
H34A H 0.4685 0.0434 0.2622 0.374 Uiso 1 1 calc R . .
H34B H 0.5767 0.1617 0.2659 0.374 Uiso 1 1 calc R . .
H34C H 0.6128 0.0430 0.2374 0.374 Uiso 1 1 calc R . .
F9 F 0.0192(7) 0.1609(7) -0.0207(4) 0.211(4) Uani 1 1 d . . .
F8 F -0.0607(5) 0.2229(7) 0.0697(4) 0.160(3) Uani 1 1 d . . .
F7 F 0.0231(6) 0.3320(6) 0.0096(3) 0.148(2) Uani 1 1 d . . .

loop_
_atom_site_aniso_label
_atom_site_aniso_U_11
_atom_site_aniso_U_22
_atom_site_aniso_U_33
_atom_site_aniso_U_23
_atom_site_aniso_U_13
_atom_site_aniso_U_12
Er1 0.04545(14) 0.03607(13) 0.05157(14) 0.00670(9) 0.00941(10) 0.01203(9)
N1 0.050(2) 0.042(2) 0.070(3) 0.011(2) 0.013(2) 0.016(2)
N2 0.051(3) 0.044(2) 0.051(2) 0.0068(19) 0.010(2) 0.010(2)
C1 0.064(4) 0.065(4) 0.097(5) 0.030(3) 0.019(4) 0.029(3)
C2 0.058(4) 0.075(4) 0.118(6) 0.026(4) 0.021(4) 0.030(3)
C3 0.045(3) 0.100(5) 0.104(6) 0.009(5) 0.023(4) 0.017(4)
C4 0.056(4) 0.093(5) 0.087(5) 0.020(4) 0.028(4) 0.011(3)
C5 0.047(3) 0.049(3) 0.056(3) 0.002(2) 0.013(3) 0.008(2)
C6 0.057(3) 0.042(3) 0.049(3) 0.000(2) 0.013(3) 0.005(2)
C7 0.074(4) 0.077(4) 0.084(4) 0.031(4) 0.037(4) 0.018(3)
C8 0.096(5) 0.084(5) 0.082(4) 0.046(4) 0.033(4) 0.033(4)
C9 0.089(5) 0.056(3) 0.071(4) 0.020(3) 0.010(4) 0.028(3)
C10 0.060(3) 0.060(3) 0.058(3) 0.010(3) 0.007(3) 0.023(3)
O1 0.055(2) 0.060(2) 0.069(2) 0.0254(19) 0.0185(19) 0.0149(18)
O2 0.054(2) 0.052(2) 0.058(2) 0.0105(18) 0.0053(19) 0.0130(18)
F1 0.123(4) 0.177(5) 0.113(4) 0.027(4) 0.000(4) -0.075(4)
F2 0.112(4) 0.166(5) 0.227(7) 0.060(5) 0.105(5) 0.029(4)
F3 0.104(4) 0.121(4) 0.265(7) 0.124(5) 0.026(4) -0.004(3)
C11 0.075(5) 0.086(5) 0.089(5) 0.036(4) 0.014(4) 0.000(4)
C12 0.069(4) 0.049(3) 0.070(4) 0.015(3) 0.030(3) 0.014(3)
C13 0.069(4) 0.058(3) 0.069(4) 0.025(3) 0.013(3) 0.017(3)
C14 0.073(4) 0.049(3) 0.054(3) 0.011(3) 0.014(3) 0.030(3)
C15 0.070(4) 0.078(4) 0.060(4) 0.019(3) 0.005(3) 0.028(3)
C16 0.195(10) 0.215(11) 0.060(5) -0.033(6) -0.034(6) 0.134(9)
C17 0.182(10) 0.113(7) 0.142(8) 0.030(6) -0.043(8) 0.079(7)
C18 0.073(6) 0.46(2) 0.164(10) 0.196(13) -0.002(6) 0.042(10)
O3 0.051(2) 0.0429(19) 0.061(2) 0.0064(16) 0.0074(18) 0.0151(16)
O4 0.049(2) 0.0350(18) 0.075(3) -0.0028(17) 0.0034(19) 0.0120(16)
F4 0.084(3) 0.106(3) 0.135(4) 0.052(3) 0.008(3) 0.048(2)
F5 0.073(2) 0.113(3) 0.135(4) 0.021(3) 0.048(3) 0.044(2)
F6 0.102(3) 0.068(3) 0.210(6) -0.011(3) 0.020(4) 0.053(2)
C19 0.065(4) 0.056(4) 0.117(6) 0.010(4) 0.015(4) 0.029(3)
C20 0.052(3) 0.052(3) 0.069(4) 0.015(3) 0.020(3) 0.023(3)
C21 0.061(3) 0.038(3) 0.082(4) 0.007(3) 0.017(3) 0.016(3)
C22 0.052(3) 0.041(3) 0.061(3) 0.009(2) 0.013(3) 0.009(2)
C23 0.057(4) 0.047(3) 0.108(6) -0.004(3) 0.002(4) 0.005(3)
C24 0.087(6) 0.115(7) 0.226(13) 0.050(8) 0.051(8) -0.021(6)
C26 0.082(6) 0.085(6) 0.174(10) -0.005(6) -0.046(6) 0.012(5)
C25 0.094(7) 0.095(6) 0.294(16) -0.109(8) -0.024(8) 0.027(5)
O5 0.066(2) 0.042(2) 0.063(2) 0.0028(17) 0.011(2) 0.0170(18)
O6 0.053(2) 0.058(2) 0.057(2) 0.0075(18) 0.0030(19) 0.0084(18)
C27 0.064(4) 0.097(6) 0.069(5) 0.002(4) -0.005(4) -0.006(4)
C28 0.055(3) 0.073(4) 0.048(3) 0.004(3) 0.012(3) 0.003(3)
C29 0.079(4) 0.050(3) 0.069(4) -0.006(3) 0.012(4) -0.004(3)
C30 0.083(4) 0.042(3) 0.059(3) 0.001(3) 0.029(3) 0.009(3)
C31 0.149(7) 0.045(3) 0.081(5) 0.005(3) 0.041(5) 0.040(4)
C32 0.181(13) 0.055(6) 0.61(4) -0.017(12) -0.135(18) 0.036(7)
C33 0.419(18) 0.246(14) 0.381(19) 0.202(13) 0.312(16) 0.268(13)
C34 0.45(2) 0.142(9) 0.140(10) 0.005(8) -0.025(14) 0.205(13)
F9 0.132(5) 0.231(7) 0.157(6) -0.109(5) -0.074(4) 0.066(5)
F8 0.059(3) 0.265(8) 0.143(5) 0.076(5) 0.019(3) -0.002(4)
F7 0.092(3) 0.188(6) 0.129(4) 0.072(4) -0.031(3) -0.001(4)

loop_
_atom_type_symbol
_atom_type_description
_atom_type_scat_dispersion_real
_atom_type_scat_dispersion_imag
_atom_type_scat_source
C C 0.0033 0.0016 'International Tables Vol C Tables 4.2.6.8 and 6.1.1.4'
H H 0.0000 0.0000 'International Tables Vol C Tables 4.2.6.8 and 6.1.1.4'
Er Er -0.2586 4.9576 'International Tables Vol C Tables 4.2.6.8 and 6.1.1.4'
N N 0.0061 0.0033 'International Tables Vol C Tables 4.2.6.8 and 6.1.1.4'
O O 0.0106 0.0060 'International Tables Vol C Tables 4.2.6.8 and 6.1.1.4'
F F 0.0171 0.0103 'International Tables Vol C Tables 4.2.6.8 and 6.1.1.4'

loop_
_geom_angle_atom_site_label_1
_geom_angle_atom_site_label_2
_geom_angle_atom_site_label_3
_geom_angle
_geom_angle_site_symmetry_1
_geom_angle_site_symmetry_3
O3 Er1 O1 80.30(13) . .
O3 Er1 O2 114.72(13) . .
O1 Er1 O2 73.49(13) . .
O3 Er1 O5 153.98(14) . .
O1 Er1 O5 80.99(14) . .
O2 Er1 O5 76.62(13) . .
O3 Er1 O4 73.19(12) . .
O1 Er1 O4 123.34(14) . .
O2 Er1 O4 73.85(13) . .
O5 Er1 O4 132.64(14) . .
O3 Er1 O6 84.35(13) . .
O1 Er1 O6 75.22(14) . .
O2 Er1 O6 139.39(13) . .
O5 Er1 O6 73.48(14) . .
O4 Er1 O6 146.41(14) . .
O3 Er1 N1 131.46(13) . .
O1 Er1 N1 147.59(14) . .
O2 Er1 N1 84.87(14) . .
O5 Er1 N1 70.53(14) . .
O4 Er1 N1 70.69(14) . .
O6 Er1 N1 109.73(14) . .
O3 Er1 N2 78.98(14) . .
O1 Er1 N2 142.52(14) . .
O2 Er1 N2 143.90(14) . .
O5 Er1 N2 106.03(14) . .
O4 Er1 N2 79.33(14) . .
O6 Er1 N2 71.96(13) . .
N1 Er1 N2 63.44(14) . .
C1 N1 C5 117.9(5) . .
C1 N1 Er1 119.9(4) . .
C5 N1 Er1 122.1(4) . .
C6 N2 C10 118.4(5) . .
C6 N2 Er1 121.8(4) . .
C10 N2 Er1 119.8(4) . .
N1 C1 C2 124.0(7) . .
N1 C1 H1 118.0 . .
C2 C1 H1 118.0 . .
C3 C2 C1 118.1(7) . .
C3 C2 H2 121.0 . .
C1 C2 H2 121.0 . .
C2 C3 C4 119.4(7) . .
C2 C3 H3 120.3 . .
C4 C3 H3 120.3 . .
C5 C4 C3 119.9(7) . .
C5 C4 H4 120.0 . .
C3 C4 H4 120.0 . .
N1 C5 C4 120.6(6) . .
N1 C5 C6 116.2(5) . .
C4 C5 C6 123.2(6) . .
N2 C6 C7 121.7(6) . .
N2 C6 C5 116.3(5) . .
C7 C6 C5 122.0(6) . .
C8 C7 C6 118.9(6) . .
C8 C7 H7 120.5 . .
C6 C7 H7 120.5 . .
C9 C8 C7 120.7(6) . .
C9 C8 H8 119.6 . .
C7 C8 H8 119.6 . .
C8 C9 C10 117.4(6) . .
C8 C9 H9 121.3 . .
C10 C9 H9 121.3 . .
N2 C10 C9 122.9(6) . .
N2 C10 H10 118.6 . .
C9 C10 H10 118.6 . .
C12 O1 Er1 130.2(4) . .
C14 O2 Er1 136.0(4) . .
F1 C11 F3 110.3(7) . .
F1 C11 F2 102.8(8) . .
F3 C11 F2 103.0(7) . .
F1 C11 C12 114.5(6) . .
F3 C11 C12 114.5(6) . .
F2 C11 C12 110.4(6) . .
O1 C12 C13 129.0(6) . .
O1 C12 C11 113.0(6) . .
C13 C12 C11 118.0(6) . .
C12 C13 C14 122.7(5) . .
C12 C13 H13 118.7 . .
C14 C13 H13 118.7 . .
O2 C14 C13 122.8(5) . .
O2 C14 C15 117.4(5) . .
C13 C14 C15 119.7(5) . .
C18 C15 C16 112.5(9) . .
C18 C15 C17 106.1(8) . .
C16 C15 C17 108.0(8) . .
C18 C15 C14 111.4(6) . .
C16 C15 C14 107.1(6) . .
C17 C15 C14 111.7(6) . .
C15 C16 H16A 109.5 . .
C15 C16 H16B 109.5 . .
H16A C16 H16B 109.5 . .
C15 C16 H16C 109.5 . .
H16A C16 H16C 109.5 . .
H16B C16 H16C 109.5 . .
C15 C17 H17A 109.5 . .
C15 C17 H17B 109.5 . .
H17A C17 H17B 109.5 . .
C15 C17 H17C 109.5 . .
H17A C17 H17C 109.5 . .
H17B C17 H17C 109.5 . .
C15 C18 H18A 109.5 . .
C15 C18 H18B 109.5 . .
H18A C18 H18B 109.5 . .
C15 C18 H18C 109.5 . .
H18A C18 H18C 109.5 . .
H18B C18 H18C 109.5 . .
C20 O3 Er1 133.2(3) . .
C22 O4 Er1 138.9(4) . .
F5 C19 F4 107.6(6) . .
F5 C19 F6 106.6(7) . .
F4 C19 F6 106.8(6) . .
F5 C19 C20 111.6(6) . .
F4 C19 C20 110.8(6) . .
F6 C19 C20 113.1(6) . .
O3 C20 C21 128.5(5) . .
O3 C20 C19 112.1(5) . .
C21 C20 C19 119.3(5) . .
C20 C21 C22 123.7(5) . .
C20 C21 H21 118.1 . .
C22 C21 H21 118.1 . .
O4 C22 C21 121.8(5) . .
O4 C22 C23 116.7(5) . .
C21 C22 C23 121.4(5) . .
C25 C23 C26 111.0(8) . .
C25 C23 C22 114.0(6) . .
C26 C23 C22 110.1(6) . .
C25 C23 C24 108.7(8) . .
C26 C23 C24 107.1(8) . .
C22 C23 C24 105.5(6) . .
C23 C24 H24A 109.5 . .
C23 C24 H24B 109.5 . .
H24A C24 H24B 109.5 . .
C23 C24 H24C 109.5 . .
H24A C24 H24C 109.5 . .
H24B C24 H24C 109.5 . .
C23 C26 H26A 109.5 . .
C23 C26 H26B 109.5 . .
H26A C26 H26B 109.5 . .
C23 C26 H26C 109.5 . .
H26A C26 H26C 109.5 . .
H26B C26 H26C 109.5 . .
C23 C25 H25A 109.5 . .
C23 C25 H25B 109.5 . .
H25A C25 H25B 109.5 . .
C23 C25 H25C 109.5 . .
H25A C25 H25C 109.5 . .
H25B C25 H25C 109.5 . .
C30 O5 Er1 137.6(4) . .
C28 O6 Er1 130.4(4) . .
F9 C27 F8 108.5(7) . .
F9 C27 F7 103.4(8) . .
F8 C27 F7 102.1(8) . .
F9 C27 C28 114.6(8) . .
F8 C27 C28 113.6(6) . .
F7 C27 C28 113.3(6) . .
O6 C28 C29 129.9(6) . .
O6 C28 C27 112.9(6) . .
C29 C28 C27 117.1(6) . .
C28 C29 C30 123.3(6) . .
C28 C29 H29 118.4 . .
C30 C29 H29 118.4 . .
O5 C30 C29 122.7(6) . .
O5 C30 C31 116.0(6) . .
C29 C30 C31 121.4(6) . .
C32 C31 C34 113.7(11) . .
C32 C31 C33 107.6(12) . .
C34 C31 C33 104.2(11) . .
C32 C31 C30 113.8(8) . .
C34 C31 C30 110.4(6) . .
C33 C31 C30 106.4(7) . .
C31 C32 H32A 110.0 . .
C31 C32 H32B 109.0 . .
H32A C32 H32B 109.5 . .
C31 C32 H32C 109.4 . .
H32A C32 H32C 109.5 . .
H32B C32 H32C 109.5 . .
C31 C33 H33A 109.5 . .
C31 C33 H33B 109.5 . .
H33A C33 H33B 109.5 . .
C31 C33 H33C 109.5 . .
H33A C33 H33C 109.5 . .
H33B C33 H33C 109.5 . .
C31 C34 H34A 109.5 . .
C31 C34 H34B 109.5 . .
H34A C34 H34B 109.5 . .
C31 C34 H34C 109.5 . .
H34A C34 H34C 109.5 . .
H34B C34 H34C 109.5 . .

loop_
_geom_bond_atom_site_label_1
_geom_bond_atom_site_label_2
_geom_bond_distance
_geom_bond_site_symmetry_2
Er1 O3 2.282(4) .
Er1 O1 2.298(4) .
Er1 O2 2.304(4) .
Er1 O5 2.309(4) .
Er1 O4 2.314(3) .
Er1 O6 2.327(4) .
Er1 N1 2.515(4) .
Er1 N2 2.542(4) .
N1 C1 1.319(7) .
N1 C5 1.350(7) .
N2 C6 1.329(7) .
N2 C10 1.341(7) .
C1 C2 1.382(9) .
C1 H1 0.9300 .
C2 C3 1.332(9) .
C2 H2 0.9300 .
C3 C4 1.387(10) .
C3 H3 0.9300 .
C4 C5 1.368(8) .
C4 H4 0.9300 .
C5 C6 1.475(8) .
C6 C7 1.378(8) .
C7 C8 1.369(9) .
C7 H7 0.9300 .
C8 C9 1.352(10) .
C8 H8 0.9300 .
C9 C10 1.387(8) .
C9 H9 0.9300 .
C10 H10 0.9300 .
O1 C12 1.253(7) .
O2 C14 1.253(6) .
F1 C11 1.254(8) .
F2 C11 1.328(10) .
F3 C11 1.309(8) .
C11 C12 1.527(9) .
C12 C13 1.363(8) .
C13 C14 1.405(8) .
C13 H13 0.9300 .
C14 C15 1.534(8) .
C15 C18 1.459(12) .
C15 C16 1.485(11) .
C15 C17 1.531(10) .
C16 H16A 0.9600 .
C16 H16B 0.9600 .
C16 H16C 0.9600 .
C17 H17A 0.9600 .
C17 H17B 0.9600 .
C17 H17C 0.9600 .
C18 H18A 0.9600 .
C18 H18B 0.9600 .
C18 H18C 0.9600 .
O3 C20 1.278(6) .
O4 C22 1.231(6) .
F4 C19 1.326(9) .
F5 C19 1.319(8) .
F6 C19 1.338(8) .
C19 C20 1.533(8) .
C20 C21 1.350(8) .
C21 C22 1.406(8) .
C21 H21 0.9300 .
C22 C23 1.523(8) .
C23 C25 1.492(10) .
C23 C26 1.520(11) .
C23 C24 1.545(12) .
C24 H24A 0.9600 .
C24 H24B 0.9600 .
C24 H24C 0.9600 .
C26 H26A 0.9600 .
C26 H26B 0.9600 .
C26 H26C 0.9600 .
C25 H25A 0.9600 .
C25 H25B 0.9600 .
C25 H25C 0.9600 .
O5 C30 1.244(6) .
O6 C28 1.266(7) .
C27 F9 1.265(9) .
C27 F8 1.278(9) .
C27 F7 1.316(9) .
C27 C28 1.530(9) .
C28 C29 1.352(9) .
C29 C30 1.401(9) .
C29 H29 0.9300 .
C30 C31 1.536(9) .
C31 C32 1.391(13) .
C31 C34 1.452(13) .
C31 C33 1.497(15) .
C32 H32A 0.9600 .
C32 H32B 0.9600 .
C32 H32C 0.9600 .
C33 H33A 0.9600 .
C33 H33B 0.9600 .
C33 H33C 0.9600 .
C34 H34A 0.9600 .
C34 H34B 0.9600 .
C34 H34C 0.9600 .

loop_
_geom_torsion_atom_site_label_1
_geom_torsion_atom_site_label_2
_geom_torsion_atom_site_label_3
_geom_torsion_atom_site_label_4
_geom_torsion
_geom_torsion_site_symmetry_1
_geom_torsion_site_symmetry_2
_geom_torsion_site_symmetry_3
_geom_torsion_site_symmetry_4
O3 Er1 N1 C1 137.1(4) . . . .
O1 Er1 N1 C1 -29.3(6) . . . .
O2 Er1 N1 C1 18.4(4) . . . .
O5 Er1 N1 C1 -59.2(4) . . . .
O4 Er1 N1 C1 93.0(5) . . . .
O6 Er1 N1 C1 -122.7(4) . . . .
N2 Er1 N1 C1 -179.5(5) . . . .
O3 Er1 N1 C5 -41.1(5) . . . .
O1 Er1 N1 C5 152.5(3) . . . .
O2 Er1 N1 C5 -159.8(4) . . . .
O5 Er1 N1 C5 122.5(4) . . . .
O4 Er1 N1 C5 -85.2(4) . . . .
O6 Er1 N1 C5 59.1(4) . . . .
N2 Er1 N1 C5 2.3(4) . . . .
O3 Er1 N2 C6 145.8(4) . . . .
O1 Er1 N2 C6 -156.6(3) . . . .
O2 Er1 N2 C6 28.7(5) . . . .
O5 Er1 N2 C6 -60.5(4) . . . .
O4 Er1 N2 C6 71.1(4) . . . .
O6 Er1 N2 C6 -126.6(4) . . . .
N1 Er1 N2 C6 -2.6(4) . . . .
O3 Er1 N2 C10 -33.2(4) . . . .
O1 Er1 N2 C10 24.4(5) . . . .
O2 Er1 N2 C10 -150.3(4) . . . .
O5 Er1 N2 C10 120.5(4) . . . .
O4 Er1 N2 C10 -107.9(4) . . . .
O6 Er1 N2 C10 54.4(4) . . . .
N1 Er1 N2 C10 178.5(4) . . . .
C5 N1 C1 C2 0.4(10) . . . .
Er1 N1 C1 C2 -177.9(5) . . . .
N1 C1 C2 C3 -1.7(11) . . . .
C1 C2 C3 C4 2.5(11) . . . .
C2 C3 C4 C5 -2.1(11) . . . .
C1 N1 C5 C4 0.1(8) . . . .
Er1 N1 C5 C4 178.3(4) . . . .
C1 N1 C5 C6 179.8(5) . . . .
Er1 N1 C5 C6 -2.0(6) . . . .
C3 C4 C5 N1 0.8(10) . . . .
C3 C4 C5 C6 -178.9(6) . . . .
C10 N2 C6 C7 0.5(8) . . . .
Er1 N2 C6 C7 -178.5(4) . . . .
C10 N2 C6 C5 -178.4(5) . . . .
Er1 N2 C6 C5 2.7(6) . . . .
N1 C5 C6 N2 -0.5(7) . . . .
C4 C5 C6 N2 179.3(5) . . . .
N1 C5 C6 C7 -179.3(5) . . . .
C4 C5 C6 C7 0.4(9) . . . .
N2 C6 C7 C8 -0.9(9) . . . .
C5 C6 C7 C8 177.9(6) . . . .
C6 C7 C8 C9 0.1(11) . . . .
C7 C8 C9 C10 0.9(10) . . . .
C6 N2 C10 C9 0.6(8) . . . .
Er1 N2 C10 C9 179.7(4) . . . .
C8 C9 C10 N2 -1.3(9) . . . .
O3 Er1 O1 C12 -144.8(5) . . . .
O2 Er1 O1 C12 -25.3(5) . . . .
O5 Er1 O1 C12 53.3(5) . . . .
O4 Er1 O1 C12 -82.4(5) . . . .
O6 Er1 O1 C12 128.5(5) . . . .
N1 Er1 O1 C12 24.9(6) . . . .
N2 Er1 O1 C12 158.0(4) . . . .
O3 Er1 O2 C14 90.2(5) . . . .
O1 Er1 O2 C14 19.5(5) . . . .
O5 Er1 O2 C14 -64.9(5) . . . .
O4 Er1 O2 C14 152.5(6) . . . .
O6 Er1 O2 C14 -21.5(6) . . . .
N1 Er1 O2 C14 -136.1(5) . . . .
N2 Er1 O2 C14 -163.9(5) . . . .
Er1 O1 C12 C13 23.6(10) . . . .
Er1 O1 C12 C11 -157.6(5) . . . .
F1 C11 C12 O1 42.4(10) . . . .
F3 C11 C12 O1 171.2(7) . . . .
F2 C11 C12 O1 -73.1(8) . . . .
F1 C11 C12 C13 -138.7(8) . . . .
F3 C11 C12 C13 -9.8(11) . . . .
F2 C11 C12 C13 105.9(8) . . . .
O1 C12 C13 C14 -0.4(11) . . . .
C11 C12 C13 C14 -179.2(6) . . . .
Er1 O2 C14 C13 -9.0(9) . . . .
Er1 O2 C14 C15 174.3(4) . . . .
C12 C13 C14 O2 -7.6(10) . . . .
C12 C13 C14 C15 169.1(6) . . . .
O2 C14 C15 C18 -24.7(11) . . . .
C13 C14 C15 C18 158.4(9) . . . .
O2 C14 C15 C16 98.7(8) . . . .
C13 C14 C15 C16 -78.1(9) . . . .
O2 C14 C15 C17 -143.2(7) . . . .
C13 C14 C15 C17 40.0(9) . . . .
O1 Er1 O3 C20 136.6(5) . . . .
O2 Er1 O3 C20 70.0(5) . . . .
O5 Er1 O3 C20 -178.8(4) . . . .
O4 Er1 O3 C20 7.3(5) . . . .
O6 Er1 O3 C20 -147.4(5) . . . .
N1 Er1 O3 C20 -36.0(6) . . . .
N2 Er1 O3 C20 -74.8(5) . . . .
O3 Er1 O4 C22 -8.6(6) . . . .
O1 Er1 O4 C22 -74.4(6) . . . .
O2 Er1 O4 C22 -131.4(6) . . . .
O5 Er1 O4 C22 175.1(5) . . . .
O6 Er1 O4 C22 41.6(7) . . . .
N1 Er1 O4 C22 138.4(6) . . . .
N2 Er1 O4 C22 73.0(6) . . . .
Er1 O3 C20 C21 -4.7(10) . . . .
Er1 O3 C20 C19 176.5(4) . . . .
F5 C19 C20 O3 54.5(8) . . . .
F4 C19 C20 O3 -65.4(7) . . . .
F6 C19 C20 O3 174.7(6) . . . .
F5 C19 C20 C21 -124.5(7) . . . .
F4 C19 C20 C21 115.7(7) . . . .
F6 C19 C20 C21 -4.3(10) . . . .
O3 C20 C21 C22 -2.4(11) . . . .
C19 C20 C21 C22 176.4(6) . . . .
Er1 O4 C22 C21 6.1(10) . . . .
Er1 O4 C22 C23 -170.8(5) . . . .
C20 C21 C22 O4 1.9(10) . . . .
C20 C21 C22 C23 178.6(7) . . . .
O4 C22 C23 C25 -159.3(8) . . . .
C21 C22 C23 C25 23.9(11) . . . .
O4 C22 C23 C26 -33.7(10) . . . .
C21 C22 C23 C26 149.4(7) . . . .
O4 C22 C23 C24 81.6(8) . . . .
C21 C22 C23 C24 -95.3(8) . . . .
O3 Er1 O5 C30 17.5(7) . . . .
O1 Er1 O5 C30 62.0(6) . . . .
O2 Er1 O5 C30 137.0(6) . . . .
O4 Er1 O5 C30 -170.4(5) . . . .
O6 Er1 O5 C30 -15.2(6) . . . .
N1 Er1 O5 C30 -133.7(6) . . . .
N2 Er1 O5 C30 -80.3(6) . . . .
O3 Er1 O6 C28 -150.0(5) . . . .
O1 Er1 O6 C28 -68.6(5) . . . .
O2 Er1 O6 C28 -28.0(6) . . . .
O5 Er1 O6 C28 16.2(5) . . . .
O4 Er1 O6 C28 162.4(4) . . . .
N1 Er1 O6 C28 77.8(5) . . . .
N2 Er1 O6 C28 129.8(5) . . . .
Er1 O6 C28 C29 -14.6(10) . . . .
Er1 O6 C28 C27 165.6(4) . . . .
F9 C27 C28 O6 146.5(8) . . . .
F8 C27 C28 O6 -87.8(8) . . . .
F7 C27 C28 O6 28.1(9) . . . .
F9 C27 C28 C29 -33.3(11) . . . .
F8 C27 C28 C29 92.3(9) . . . .
F7 C27 C28 C29 -151.7(7) . . . .
O6 C28 C29 C30 0.6(12) . . . .
C27 C28 C29 C30 -179.6(6) . . . .
Er1 O5 C30 C29 9.8(10) . . . .
Er1 O5 C30 C31 -170.7(4) . . . .
C28 C29 C30 O5 2.6(11) . . . .
C28 C29 C30 C31 -176.9(6) . . . .
O5 C30 C31 C32 167.1(13) . . . .
C29 C30 C31 C32 -13.4(15) . . . .
O5 C30 C31 C34 37.8(11) . . . .
C29 C30 C31 C34 -142.7(10) . . . .
O5 C30 C31 C33 -74.6(10) . . . .
C29 C30 C31 C33 104.9(10) . . . .
